data_4078636
loop_
_publ_author_name
'Suess, Daniel L. M.'
'Peters, Jonas C.'

_publ_section_title
;
 Late-Metal Diphosphinosulfinyl S(O)P2Pincer-type Complexes
;
_journal_issue 15
_journal_name_full Organometallics
_journal_page_first 5213
_journal_paper_doi 10.1021/om3001229
_journal_volume 31
_journal_year 2012
_chemical_formula_sum 'C38 H31 Cl F6 N O P3 Pt S'
_chemical_formula_weight 987.15
_chemical_name_systematic
;
 ?
;
_space_group_IT_number 14
_symmetry_cell_setting monoclinic
_symmetry_space_group_name_Hall '-P 2ybc'
_symmetry_space_group_name_H-M 'P 1 21/c 1'
_atom_sites_solution_hydrogens geom
_atom_sites_solution_primary direct
_atom_sites_solution_secondary difmap
_audit_creation_method SHELXL-97
_cell_angle_alpha 90.00
_cell_angle_beta 106.112(2)
_cell_angle_gamma 90.00
_cell_formula_units_Z 4
_cell_length_a 13.3596(6)
_cell_length_b 15.3077(7)
_cell_length_c 18.7872(9)
_cell_measurement_reflns_used 9543
_cell_measurement_temperature 296(2)
_cell_measurement_theta_max 37.51
_cell_measurement_theta_min 2.56
_cell_volume 3691.2(3)
_computing_cell_refinement 'Bruker SAINT'
_computing_data_collection 'Bruker APEX2'
_computing_data_reduction 'Bruker SAINT'
_computing_molecular_graphics 'Bruker SHELXTL'
_computing_publication_material 'Bruker SHELXTL'
_computing_structure_refinement 'SHELXL-97 (Sheldrick, 2008)'
_computing_structure_solution 'SHELXS-97 (Sheldrick, 2008)'
_diffrn_ambient_temperature 296(2)
_diffrn_detector_area_resol_mean 8.3
_diffrn_measured_fraction_theta_full 0.999
_diffrn_measured_fraction_theta_max 0.999
_diffrn_measurement_device_type 'Bruker APEX-II CCD'
_diffrn_measurement_method '\f and \w scans'
_diffrn_radiation_monochromator graphite
_diffrn_radiation_source 'fine-focus sealed tube'
_diffrn_radiation_type MoK\a
_diffrn_radiation_wavelength 0.71073
_diffrn_reflns_av_R_equivalents 0.0371
_diffrn_reflns_av_sigmaI/netI 0.0196
_diffrn_reflns_limit_h_max 21
_diffrn_reflns_limit_h_min -21
_diffrn_reflns_limit_k_max 24
_diffrn_reflns_limit_k_min -24
_diffrn_reflns_limit_l_max 28
_diffrn_reflns_limit_l_min -30
_diffrn_reflns_number 143041
_diffrn_reflns_theta_full 34.98
_diffrn_reflns_theta_max 34.98
_diffrn_reflns_theta_min 2.07
_exptl_absorpt_coefficient_mu 4.124
_exptl_absorpt_correction_T_max 0.5692
_exptl_absorpt_correction_T_min 0.3466
_exptl_absorpt_correction_type multi-scan
_exptl_absorpt_process_details 'SADABS v2008/1 (Bruker-AXS, 2008)'
_exptl_crystal_colour colourless
_exptl_crystal_density_diffrn 1.776
_exptl_crystal_density_meas ?
_exptl_crystal_density_method 'not measured'
_exptl_crystal_description block
_exptl_crystal_F_000 1936
_exptl_crystal_size_max 0.33
_exptl_crystal_size_mid 0.25
_exptl_crystal_size_min 0.15
_refine_diff_density_max 2.825
_refine_diff_density_min -1.569
_refine_diff_density_rms 0.112
_refine_ls_extinction_method none
_refine_ls_goodness_of_fit_ref 1.023
_refine_ls_hydrogen_treatment constr
_refine_ls_matrix_type full
_refine_ls_number_parameters 507
_refine_ls_number_reflns 16228
_refine_ls_number_restraints 575
_refine_ls_restrained_S_all 1.030
_refine_ls_R_factor_all 0.0297
_refine_ls_R_factor_gt 0.0234
_refine_ls_shift/su_max 0.004
_refine_ls_shift/su_mean 0.000
_refine_ls_structure_factor_coef Fsqd
_refine_ls_weighting_details 'calc w=1/[\s^2^(Fo^2^)+(0.0297P)^2^+4.3192P] where P=(Fo^2^+2Fc^2^)/3'
_refine_ls_weighting_scheme calc
_refine_ls_wR_factor_gt 0.0578
_refine_ls_wR_factor_ref 0.0608
_reflns_number_gt 14219
_reflns_number_total 16228
_reflns_threshold_expression >2sigma(I)
_cod_data_source_file om3001229_si_002.cif
_cod_data_source_block '[(SOP2)PtCl][PF6]'
_cod_depositor_comments
;
The following automatic conversions were performed:

'_symmetry_cell_setting' value 'Monoclinic' changed to 'monoclinic'
according to /home/saulius/struct/CIF-dictionaries/cif_core.dic
dictionary named 'cif_core.dic' version 2.4.2 from 2011-04-26.

Automatic conversion script
Id: cif_fix_values 1891 2012-01-12 08:04:46Z andrius 

The following automatic conversions were performed:

'_exptl_crystal_density_meas' value 'not measured' was changed to '?'
- the value is perceived as not measured.

Automatic conversion script
Id: cif_fix_values 3008 2015-01-20 13:52:24Z robertas 
;
_cod_original_sg_symbol_H-M P2(1)/c
_cod_database_code 4078636

loop_
_symmetry_equiv_pos_as_xyz
'x, y, z'
'-x, y+1/2, -z+1/2'
'-x, -y, -z'
'x, -y-1/2, z-1/2'

loop_
_atom_site_label
_atom_site_type_symbol
_atom_site_fract_x
_atom_site_fract_y
_atom_site_fract_z
_atom_site_U_iso_or_equiv
_atom_site_adp_type
_atom_site_occupancy
_atom_site_symmetry_multiplicity
_atom_site_calc_flag
_atom_site_refinement_flags
_atom_site_disorder_assembly
_atom_site_disorder_group
Pt1 Pt 0.304267(4) 0.100593(4) 0.775285(3) 0.01396(2) Uani 1 1 d U . .
S1 S 0.28576(3) 0.00115(3) 0.68856(2) 0.01444(7) Uani 1 1 d U . .
P2 P 0.35931(3) 0.19288(3) 0.69739(3) 0.01569(7) Uani 1 1 d U . .
P1 P 0.22141(3) 0.00247(3) 0.83272(2) 0.01531(7) Uani 1 1 d U . .
Cl1 Cl 0.32420(4) 0.20275(3) 0.86801(3) 0.02484(9) Uani 1 1 d U . .
P3 P -0.02931(4) 0.16612(4) 0.60623(3) 0.02607(10) Uani 1 1 d U . .
O1 O 0.36650(11) -0.06598(9) 0.69648(8) 0.0214(3) Uani 1 1 d U . .
C24 C 0.10576(15) -0.09778(12) 0.62417(10) 0.0200(3) Uani 1 1 d U . .
H24 H 0.1201 -0.0922 0.5787 0.024 Uiso 1 1 calc R . .
C14 C 0.27143(14) 0.05739(11) 0.60313(10) 0.0166(3) Uani 1 1 d U . .
C13 C 0.29839(13) 0.14624(12) 0.60707(10) 0.0172(3) Uani 1 1 d U . .
F2 F 0.07396(11) 0.15654(11) 0.67401(8) 0.0383(3) Uani 1 1 d DU A .
C7 C 0.49858(13) 0.19264(11) 0.71040(11) 0.0185(3) Uani 1 1 d U . .
C19 C 0.16590(13) -0.05392(11) 0.68624(10) 0.0158(3) Uani 1 1 d U . .
C21 C 0.06217(14) -0.11436(12) 0.76078(10) 0.0181(3) Uani 1 1 d U . .
H21 H 0.0473 -0.1201 0.8061 0.022 Uiso 1 1 calc R . .
C25 C 0.13042(14) 0.04956(12) 0.87718(10) 0.0175(3) Uani 1 1 d U . .
C31 C 0.30257(14) -0.07077(12) 0.89906(10) 0.0187(3) Uani 1 1 d U . .
C18 C 0.28450(15) 0.19213(14) 0.54108(11) 0.0231(3) Uani 1 1 d U . .
H18 H 0.3012 0.2512 0.5422 0.028 Uiso 1 1 calc R . .
C17 C 0.24573(17) 0.14998(16) 0.47353(12) 0.0280(4) Uani 1 1 d U . .
H17 H 0.2319 0.1819 0.4297 0.034 Uiso 1 1 calc R . .
C1 C 0.32437(14) 0.30737(12) 0.69285(11) 0.0198(3) Uani 1 1 d U . .
C20 C 0.14389(13) -0.06049(11) 0.75488(9) 0.0153(3) Uani 1 1 d U . .
C22 C 0.00302(15) -0.15942(12) 0.69921(11) 0.0205(3) Uani 1 1 d U . .
H22 H -0.0506 -0.1959 0.7036 0.025 Uiso 1 1 calc R . .
C15 C 0.24230(16) 0.01303(13) 0.53593(11) 0.0230(3) Uani 1 1 d U . .
H15 H 0.2329 -0.0472 0.5346 0.028 Uiso 1 1 calc R . .
C26 C 0.03520(15) 0.08227(13) 0.83375(11) 0.0215(3) Uani 1 1 d U . .
H26 H 0.0171 0.0768 0.7825 0.026 Uiso 1 1 calc R . .
C36 C 0.41023(15) -0.06090(14) 0.91705(11) 0.0231(3) Uani 1 1 d U . .
H36 H 0.4392 -0.0179 0.8939 0.028 Uiso 1 1 calc R . .
C12 C 0.56139(15) 0.21566(14) 0.78083(13) 0.0263(4) Uani 1 1 d U . .
H12 H 0.5318 0.2238 0.8197 0.032 Uiso 1 1 calc R . .
C23 C 0.02390(15) -0.15009(13) 0.63106(11) 0.0212(3) Uani 1 1 d U . .
H23 H -0.0173 -0.1791 0.5898 0.025 Uiso 1 1 calc R . .
F1 F -0.13165(13) 0.17650(13) 0.53780(10) 0.0584(6) Uani 1 1 d DU A .
C6 C 0.22745(15) 0.33205(13) 0.70106(14) 0.0267(4) Uani 1 1 d U . .
H6 H 0.1818 0.2902 0.7098 0.032 Uiso 1 1 calc R . .
C2 C 0.39295(17) 0.37063(13) 0.68038(15) 0.0294(4) Uani 1 1 d U . .
H2 H 0.4578 0.3542 0.6756 0.035 Uiso 1 1 calc R . .
C29 C 0.0893(2) 0.10079(17) 0.98745(13) 0.0334(5) Uani 1 1 d U . .
H29 H 0.1074 0.1074 1.0386 0.040 Uiso 1 1 calc R . .
C27 C -0.03211(17) 0.12306(14) 0.86803(13) 0.0267(4) Uani 1 1 d U . .
H27 H -0.0957 0.1446 0.8394 0.032 Uiso 1 1 calc R . .
C16 C 0.22752(17) 0.06055(15) 0.47091(11) 0.0271(4) Uani 1 1 d U . .
H16 H 0.2053 0.0324 0.4254 0.033 Uiso 1 1 calc R . .
C32 C 0.25914(17) -0.13606(15) 0.93361(12) 0.0270(4) Uani 1 1 d U . .
H32 H 0.1872 -0.1429 0.9218 0.032 Uiso 1 1 calc R . .
C35 C 0.47481(17) -0.11537(15) 0.96972(13) 0.0285(4) Uani 1 1 d U . .
H35 H 0.5468 -0.1085 0.9821 0.034 Uiso 1 1 calc R . .
C30 C 0.15769(17) 0.05934(16) 0.95405(11) 0.0274(4) Uani 1 1 d U . .
H30 H 0.2213 0.0383 0.9830 0.033 Uiso 1 1 calc R . .
C34 C 0.43123(19) -0.17963(15) 1.00344(13) 0.0323(5) Uani 1 1 d U . .
H34 H 0.4742 -0.2160 1.0386 0.039 Uiso 1 1 calc R . .
C8 C 0.54372(16) 0.17704(17) 0.65343(12) 0.0291(4) Uani 1 1 d U . .
H8 H 0.5025 0.1602 0.6070 0.035 Uiso 1 1 calc R . .
C5 C 0.20014(18) 0.41994(16) 0.69605(18) 0.0355(5) Uani 1 1 d U . .
H5 H 0.1358 0.4368 0.7016 0.043 Uiso 1 1 calc R . .
C11 C 0.66823(16) 0.22635(15) 0.79254(15) 0.0315(5) Uani 1 1 d U . .
H11 H 0.7099 0.2428 0.8390 0.038 Uiso 1 1 calc R . .
C3 C 0.3642(2) 0.45844(14) 0.67507(17) 0.0369(6) Uani 1 1 d U . .
H3 H 0.4095 0.5006 0.6663 0.044 Uiso 1 1 calc R . .
C33 C 0.32397(19) -0.19029(16) 0.98535(13) 0.0330(5) Uani 1 1 d U . .
H33 H 0.2955 -0.2340 1.0081 0.040 Uiso 1 1 calc R . .
C28 C -0.00520(19) 0.13195(16) 0.94452(14) 0.0310(4) Uani 1 1 d U . .
H28 H -0.0510 0.1590 0.9669 0.037 Uiso 1 1 calc R . .
C10 C 0.71221(16) 0.21240(16) 0.73496(15) 0.0338(5) Uani 1 1 d U . .
H10 H 0.7834 0.2204 0.7428 0.041 Uiso 1 1 calc R . .
C9 C 0.65138(17) 0.18668(19) 0.66595(14) 0.0358(5) Uani 1 1 d U . .
H9 H 0.6819 0.1758 0.6280 0.043 Uiso 1 1 calc R . .
C4 C 0.26778(19) 0.48284(15) 0.68290(17) 0.0363(5) Uani 1 1 d U . .
H4 H 0.2484 0.5414 0.6793 0.044 Uiso 1 1 calc R . .
C101 C 0.5734(2) -0.0595(2) 0.62943(16) 0.0429(6) Uani 1 1 d U . .
H10A H 0.5377 -0.0435 0.6653 0.064 Uiso 1 1 calc R . .
H10B H 0.6140 -0.0109 0.6209 0.064 Uiso 1 1 calc R . .
H10C H 0.6186 -0.1082 0.6477 0.064 Uiso 1 1 calc R . .
C100 C 0.4995(2) -0.0831(2) 0.56201(19) 0.0437(6) Uani 1 1 d U . .
N100 N 0.4359(3) -0.1033(2) 0.50957(19) 0.0606(8) Uani 1 1 d U . .
F5 F 0.0334(6) 0.1386(5) 0.5522(4) 0.098(3) Uani 0.608(14) 1 d PDU A 1
F4 F -0.0549(5) 0.0667(3) 0.6198(4) 0.0748(17) Uani 0.608(14) 1 d PDU A 1
F3 F -0.0942(4) 0.1931(2) 0.6642(3) 0.0413(11) Uani 0.608(14) 1 d PDU A 1
F6 F -0.0068(4) 0.2670(3) 0.5988(3) 0.0408(11) Uani 0.608(14) 1 d PDU A 1
F31 F -0.0987(6) 0.1700(10) 0.6578(5) 0.122(4) Uani 0.392(14) 1 d PDU A 2
F41 F -0.0428(9) 0.0658(5) 0.6008(8) 0.170(6) Uani 0.392(14) 1 d PDU A 2
F61 F -0.0143(7) 0.2694(4) 0.6114(6) 0.058(2) Uani 0.392(14) 1 d PDU A 2
F51 F 0.0418(7) 0.1618(10) 0.5508(5) 0.090(4) Uani 0.392(14) 1 d PDU A 2

loop_
_atom_site_aniso_label
_atom_site_aniso_U_11
_atom_site_aniso_U_22
_atom_site_aniso_U_33
_atom_site_aniso_U_23
_atom_site_aniso_U_13
_atom_site_aniso_U_12
Pt1 0.01238(3) 0.01454(3) 0.01565(3) -0.00334(2) 0.00502(2) -0.00108(2)
S1 0.01664(16) 0.01240(15) 0.01648(16) -0.00174(13) 0.00826(13) -0.00036(13)
P2 0.01421(16) 0.01283(17) 0.02094(19) -0.00207(15) 0.00641(14) -0.00118(14)
P1 0.01464(17) 0.01816(18) 0.01396(17) -0.00190(14) 0.00537(14) -0.00049(14)
Cl1 0.02460(19) 0.0272(2) 0.02219(19) -0.01221(17) 0.00566(15) -0.00446(17)
P3 0.0177(2) 0.0288(3) 0.0293(3) -0.0090(2) 0.00255(18) 0.00055(18)
O1 0.0223(6) 0.0163(6) 0.0286(7) -0.0003(5) 0.0123(5) 0.0049(5)
C24 0.0249(8) 0.0195(7) 0.0176(7) -0.0043(6) 0.0089(6) -0.0055(6)
C14 0.0194(7) 0.0164(7) 0.0165(7) -0.0012(5) 0.0091(6) -0.0023(5)
C13 0.0160(6) 0.0160(7) 0.0205(7) -0.0004(6) 0.0066(6) -0.0024(5)
F2 0.0257(6) 0.0481(9) 0.0345(7) 0.0121(7) -0.0029(5) -0.0064(6)
C7 0.0150(6) 0.0148(7) 0.0268(8) 0.0011(6) 0.0076(6) -0.0006(5)
C19 0.0177(7) 0.0141(6) 0.0168(7) -0.0022(5) 0.0070(5) -0.0020(5)
C21 0.0176(7) 0.0192(7) 0.0189(7) -0.0004(6) 0.0070(6) -0.0029(6)
C25 0.0192(7) 0.0195(7) 0.0159(7) -0.0027(6) 0.0084(6) -0.0016(6)
C31 0.0180(7) 0.0202(7) 0.0169(7) -0.0015(6) 0.0030(6) -0.0001(6)
C18 0.0217(8) 0.0237(8) 0.0233(8) 0.0042(7) 0.0050(6) -0.0059(7)
C17 0.0265(9) 0.0351(11) 0.0214(8) 0.0054(8) 0.0052(7) -0.0118(8)
C1 0.0170(7) 0.0143(7) 0.0279(8) -0.0034(6) 0.0061(6) -0.0006(5)
C20 0.0158(6) 0.0154(7) 0.0153(6) -0.0006(5) 0.0057(5) -0.0005(5)
C22 0.0203(7) 0.0197(8) 0.0224(8) -0.0015(6) 0.0072(6) -0.0058(6)
C15 0.0289(9) 0.0232(8) 0.0214(8) -0.0054(6) 0.0143(7) -0.0087(7)
C26 0.0211(8) 0.0211(8) 0.0234(8) -0.0009(6) 0.0081(6) 0.0014(6)
C36 0.0193(8) 0.0242(9) 0.0243(8) -0.0028(7) 0.0035(6) 0.0010(6)
C12 0.0175(7) 0.0255(9) 0.0346(10) -0.0087(8) 0.0053(7) -0.0002(6)
C23 0.0232(8) 0.0200(8) 0.0207(8) -0.0047(6) 0.0063(6) -0.0063(6)
F1 0.0334(8) 0.0674(12) 0.0555(10) -0.0365(9) -0.0191(7) 0.0209(8)
C6 0.0162(7) 0.0191(8) 0.0449(12) -0.0063(8) 0.0085(8) -0.0003(6)
C2 0.0258(9) 0.0152(8) 0.0517(14) 0.0010(8) 0.0181(9) 0.0004(7)
C29 0.0404(12) 0.0409(13) 0.0246(9) -0.0082(9) 0.0185(9) 0.0023(10)
C27 0.0235(8) 0.0225(8) 0.0372(11) -0.0024(8) 0.0134(8) 0.0033(7)
C16 0.0306(10) 0.0352(11) 0.0175(8) -0.0028(7) 0.0099(7) -0.0143(8)
C32 0.0239(8) 0.0284(10) 0.0246(9) 0.0059(8) 0.0001(7) -0.0041(7)
C35 0.0215(8) 0.0291(10) 0.0298(10) -0.0024(8) -0.0013(7) 0.0016(7)
C30 0.0280(9) 0.0370(11) 0.0183(8) -0.0062(8) 0.0082(7) 0.0030(8)
C34 0.0319(10) 0.0254(10) 0.0297(10) 0.0007(8) -0.0081(8) 0.0002(8)
C8 0.0195(8) 0.0444(12) 0.0253(9) 0.0064(8) 0.0095(7) 0.0038(8)
C5 0.0213(9) 0.0226(9) 0.0629(17) -0.0077(10) 0.0122(10) 0.0028(7)
C11 0.0189(8) 0.0266(10) 0.0442(13) -0.0056(9) 0.0008(8) -0.0017(7)
C3 0.0331(11) 0.0148(8) 0.0670(18) 0.0013(9) 0.0208(11) -0.0008(8)
C33 0.0338(11) 0.0281(10) 0.0294(10) 0.0078(8) -0.0041(8) -0.0058(8)
C28 0.0337(10) 0.0292(10) 0.0384(12) -0.0071(9) 0.0239(9) 0.0004(8)
C10 0.0162(8) 0.0326(11) 0.0527(14) 0.0194(10) 0.0098(8) 0.0028(7)
C9 0.0202(8) 0.0553(15) 0.0357(11) 0.0151(11) 0.0140(8) 0.0059(9)
C4 0.0293(10) 0.0177(9) 0.0610(16) -0.0037(9) 0.0112(10) 0.0029(7)
C101 0.0430(14) 0.0494(16) 0.0386(13) 0.0038(12) 0.0153(11) 0.0111(12)
C100 0.0411(14) 0.0377(13) 0.0528(17) -0.0153(12) 0.0142(12) 0.0019(11)
N100 0.069(2) 0.0569(19) 0.0547(18) -0.0103(14) 0.0157(15) -0.0005(15)
F5 0.077(4) 0.180(6) 0.039(3) -0.025(3) 0.018(3) 0.077(4)
F4 0.041(2) 0.028(2) 0.140(5) -0.024(2) 0.000(3) -0.0063(17)
F3 0.050(2) 0.0356(18) 0.049(2) -0.0083(14) 0.0321(18) 0.0038(13)
F6 0.0342(18) 0.047(2) 0.0413(18) 0.0264(18) 0.0112(15) -0.0058(16)
F31 0.030(3) 0.264(12) 0.082(5) 0.084(7) 0.034(4) 0.008(6)
F41 0.051(5) 0.019(3) 0.356(16) -0.002(6) -0.083(7) -0.003(3)
F61 0.044(4) 0.034(3) 0.078(5) -0.032(3) -0.012(3) 0.014(2)
F51 0.029(3) 0.203(11) 0.036(4) -0.022(5) 0.006(3) 0.040(5)

loop_
_atom_type_symbol
_atom_type_description
_atom_type_scat_dispersion_real
_atom_type_scat_dispersion_imag
_atom_type_scat_source
C C 0.0033 0.0016 'International Tables Vol C Tables 4.2.6.8 and 6.1.1.4'
H H 0.0000 0.0000 'International Tables Vol C Tables 4.2.6.8 and 6.1.1.4'
O O 0.0106 0.0060 'International Tables Vol C Tables 4.2.6.8 and 6.1.1.4'
F F 0.0171 0.0103 'International Tables Vol C Tables 4.2.6.8 and 6.1.1.4'
P P 0.1023 0.0942 'International Tables Vol C Tables 4.2.6.8 and 6.1.1.4'
S S 0.1246 0.1234 'International Tables Vol C Tables 4.2.6.8 and 6.1.1.4'
Cl Cl 0.1484 0.1585 'International Tables Vol C Tables 4.2.6.8 and 6.1.1.4'
Pt Pt -1.7033 8.3905 'International Tables Vol C Tables 4.2.6.8 and 6.1.1.4'
N N 0.0061 0.0033 'International Tables Vol C Tables 4.2.6.8 and 6.1.1.4'

loop_
_geom_angle_atom_site_label_1
_geom_angle_atom_site_label_2
_geom_angle_atom_site_label_3
_geom_angle
S1 Pt1 P2 86.763(16)
S1 Pt1 Cl1 178.860(17)
P2 Pt1 Cl1 94.254(18)
S1 Pt1 P1 85.737(16)
P2 Pt1 P1 168.444(16)
Cl1 Pt1 P1 93.336(17)
O1 S1 C14 108.76(8)
O1 S1 C19 107.37(8)
C14 S1 C19 109.37(8)
O1 S1 Pt1 118.86(6)
C14 S1 Pt1 107.17(6)
C19 S1 Pt1 105.03(6)
C7 P2 C1 104.51(8)
C7 P2 C13 107.68(8)
C1 P2 C13 107.12(9)
C7 P2 Pt1 114.33(6)
C1 P2 Pt1 120.12(6)
C13 P2 Pt1 102.37(6)
C31 P1 C25 106.38(9)
C31 P1 C20 109.05(8)
C25 P1 C20 106.12(8)
C31 P1 Pt1 117.09(6)
C25 P1 Pt1 115.41(6)
C20 P1 Pt1 102.10(6)
F31 P3 F5 166.0(7)
F31 P3 F41 90.0(4)
F5 P3 F41 76.1(7)
F31 P3 F6 100.5(6)
F5 P3 F6 93.3(3)
F41 P3 F6 169.2(7)
F31 P3 F51 179.0(5)
F5 P3 F51 13.7(7)
F41 P3 F51 89.8(4)
F6 P3 F51 79.7(6)
F31 P3 F61 90.6(4)
F5 P3 F61 103.3(6)
F41 P3 F61 179.4(5)
F6 P3 F61 10.3(5)
F51 P3 F61 89.7(4)
F31 P3 F4 74.9(6)
F5 P3 F4 91.4(3)
F41 P3 F4 15.7(7)
F6 P3 F4 175.2(3)
F51 P3 F4 105.0(6)
F61 P3 F4 164.9(5)
F31 P3 F1 88.4(3)
F5 P3 F1 89.9(3)
F41 P3 F1 89.3(4)
F6 P3 F1 88.5(2)
F51 P3 F1 90.6(4)
F61 P3 F1 90.9(3)
F4 P3 F1 92.9(3)
F31 P3 F2 92.3(3)
F5 P3 F2 89.6(3)
F41 P3 F2 91.2(4)
F6 P3 F2 91.0(2)
F51 P3 F2 88.7(3)
F61 P3 F2 88.6(3)
F4 P3 F2 87.8(3)
F1 P3 F2 179.18(12)
F31 P3 F3 13.1(6)
F5 P3 F3 178.7(3)
F41 P3 F3 102.9(7)
F6 P3 F3 87.8(2)
F51 P3 F3 167.3(6)
F61 P3 F3 77.7(5)
F4 P3 F3 87.6(2)
F1 P3 F3 91.0(2)
F2 P3 F3 89.6(2)
C23 C24 C19 119.09(17)
C23 C24 H24 120.5
C19 C24 H24 120.5
C15 C14 C13 121.61(16)
C15 C14 S1 120.94(14)
C13 C14 S1 117.27(13)
C18 C13 C14 118.24(17)
C18 C13 P2 123.32(14)
C14 C13 P2 118.23(13)
C8 C7 C12 119.83(18)
C8 C7 P2 123.18(15)
C12 C7 P2 116.83(14)
C24 C19 C20 121.06(16)
C24 C19 S1 123.32(13)
C20 C19 S1 115.04(13)
C22 C21 C20 120.22(16)
C22 C21 H21 119.9
C20 C21 H21 119.9
C30 C25 C26 119.91(17)
C30 C25 P1 120.37(15)
C26 C25 P1 119.54(14)
C36 C31 C32 119.85(18)
C36 C31 P1 118.96(15)
C32 C31 P1 121.19(14)
C17 C18 C13 120.20(19)
C17 C18 H18 119.9
C13 C18 H18 119.9
C16 C17 C18 120.49(19)
C16 C17 H17 119.8
C18 C17 H17 119.8
C2 C1 C6 120.13(18)
C2 C1 P2 120.45(14)
C6 C1 P2 119.42(14)
C21 C20 C19 118.87(16)
C21 C20 P1 122.20(13)
C19 C20 P1 118.92(13)
C21 C22 C23 120.14(17)
C21 C22 H22 119.9
C23 C22 H22 119.9
C16 C15 C14 118.60(18)
C16 C15 H15 120.7
C14 C15 H15 120.7
C27 C26 C25 119.38(19)
C27 C26 H26 120.3
C25 C26 H26 120.3
C31 C36 C35 120.1(2)
C31 C36 H36 119.9
C35 C36 H36 119.9
C11 C12 C7 119.9(2)
C11 C12 H12 120.1
C7 C12 H12 120.1
C24 C23 C22 120.58(17)
C24 C23 H23 119.7
C22 C23 H23 119.7
C5 C6 C1 119.19(19)
C5 C6 H6 120.4
C1 C6 H6 120.4
C3 C2 C1 119.99(19)
C3 C2 H2 120.0
C1 C2 H2 120.0
C28 C29 C30 120.0(2)
C28 C29 H29 120.0
C30 C29 H29 120.0
C28 C27 C26 120.6(2)
C28 C27 H27 119.7
C26 C27 H27 119.7
C15 C16 C17 120.31(19)
C15 C16 H16 119.8
C17 C16 H16 119.8
C33 C32 C31 119.6(2)
C33 C32 H32 120.2
C31 C32 H32 120.2
C34 C35 C36 119.6(2)
C34 C35 H35 120.2
C36 C35 H35 120.2
C25 C30 C29 119.9(2)
C25 C30 H30 120.1
C29 C30 H30 120.1
C35 C34 C33 120.6(2)
C35 C34 H34 119.7
C33 C34 H34 119.7
C7 C8 C9 119.9(2)
C7 C8 H8 120.0
C9 C8 H8 120.0
C4 C5 C6 120.8(2)
C4 C5 H5 119.6
C6 C5 H5 119.6
C10 C11 C12 119.8(2)
C10 C11 H11 120.1
C12 C11 H11 120.1
C4 C3 C2 119.8(2)
C4 C3 H3 120.1
C2 C3 H3 120.1
C32 C33 C34 120.2(2)
C32 C33 H33 119.9
C34 C33 H33 119.9
C29 C28 C27 120.20(19)
C29 C28 H28 119.9
C27 C28 H28 119.9
C9 C10 C11 120.7(2)
C9 C10 H10 119.6
C11 C10 H10 119.6
C10 C9 C8 119.8(2)
C10 C9 H9 120.1
C8 C9 H9 120.1
C3 C4 C5 120.1(2)
C3 C4 H4 120.0
C5 C4 H4 120.0
C100 C101 H10A 109.5
C100 C101 H10B 109.5
H10A C101 H10B 109.5
C100 C101 H10C 109.5
H10A C101 H10C 109.5
H10B C101 H10C 109.5
N100 C100 C101 176.2(4)

loop_
_geom_bond_atom_site_label_1
_geom_bond_atom_site_label_2
_geom_bond_distance
Pt1 S1 2.1930(4)
Pt1 P2 2.2968(5)
Pt1 Cl1 2.3009(4)
Pt1 P1 2.3040(5)
S1 O1 1.4671(14)
S1 C14 1.7841(18)
S1 C19 1.7995(17)
P2 C7 1.8081(17)
P2 C1 1.8096(19)
P2 C13 1.8123(19)
P1 C31 1.7990(19)
P1 C25 1.8051(17)
P1 C20 1.8164(17)
P3 F31 1.516(7)
P3 F5 1.543(6)
P3 F41 1.546(8)
P3 F6 1.587(4)
P3 F51 1.594(8)
P3 F61 1.594(7)
P3 F4 1.596(6)
P3 F1 1.6036(16)
P3 F2 1.6035(15)
P3 F3 1.622(4)
C24 C23 1.390(3)
C24 C19 1.391(2)
C24 H24 0.9300
C14 C15 1.391(3)
C14 C13 1.404(2)
C13 C18 1.392(3)
C7 C8 1.387(3)
C7 C12 1.401(3)
C19 C20 1.404(2)
C21 C22 1.390(3)
C21 C20 1.397(2)
C21 H21 0.9300
C25 C30 1.396(3)
C25 C26 1.399(3)
C31 C36 1.391(3)
C31 C32 1.402(3)
C18 C17 1.389(3)
C18 H18 0.9300
C17 C16 1.389(3)
C17 H17 0.9300
C1 C2 1.397(3)
C1 C6 1.398(3)
C22 C23 1.391(3)
C22 H22 0.9300
C15 C16 1.388(3)
C15 H15 0.9300
C26 C27 1.391(3)
C26 H26 0.9300
C36 C35 1.395(3)
C36 H36 0.9300
C12 C11 1.392(3)
C12 H12 0.9300
C23 H23 0.9300
C6 C5 1.390(3)
C6 H6 0.9300
C2 C3 1.394(3)
C2 H2 0.9300
C29 C28 1.381(4)
C29 C30 1.396(3)
C29 H29 0.9300
C27 C28 1.388(3)
C27 H27 0.9300
C16 H16 0.9300
C32 C33 1.385(3)
C32 H32 0.9300
C35 C34 1.383(4)
C35 H35 0.9300
C30 H30 0.9300
C34 C33 1.387(3)
C34 H34 0.9300
C8 C9 1.399(3)
C8 H8 0.9300
C5 C4 1.389(4)
C5 H5 0.9300
C11 C10 1.383(4)
C11 H11 0.9300
C3 C4 1.387(3)
C3 H3 0.9300
C33 H33 0.9300
C28 H28 0.9300
C10 C9 1.383(4)
C10 H10 0.9300
C9 H9 0.9300
C4 H4 0.9300
C101 C100 1.420(4)
C101 H10A 0.9600
C101 H10B 0.9600
C101 H10C 0.9600
C100 N100 1.151(5)
